data_4121998
loop_
_publ_author_name
'Boucher, Florent'
'Gaubicher, Jo\"el'
'Cuisinier, Marine'
'Guyomard, Dominique'
'Moreau, Philippe'

_publ_section_title
;
 Elucidation of the Na2/3FePO4 and Li2/3FePO4 Intermediate Superstructure
 Revealing a Pseudouniform Ordering in 2D.
;
_journal_issue 25
_journal_name_full 'Journal of the American Chemical Society'
_journal_page_first 9144
_journal_page_last 9157
_journal_paper_doi 10.1021/ja503622y
_journal_volume 136
_journal_year 2014
_chemical_formula_iupac 'Na2/3 Fe1 P1 O4'
_chemical_formula_moiety 'Fe3 O12 P3, 2(Na)'
_chemical_formula_structural 'Na2/3 Fe1 P1 O4'
_chemical_formula_sum 'Fe3 Na2 O12 P3'
_chemical_formula_weight 498.44
_space_group_IT_number 14
_symmetry_cell_setting monoclinic
_symmetry_space_group_name_Hall '-P 2yn'
_symmetry_space_group_name_H-M 'P 1 21/n 1'
_cell_angle_alpha 90.00000
_cell_angle_beta 120.7221(7)
_cell_angle_gamma 90.00000
_cell_formula_units_Z 4
_cell_length_a 18.23736(14)
_cell_length_b 4.93687(4)
_cell_length_c 11.96092(11)
_cell_measurement_temperature 293
_cell_volume 925.769(15)
_computing_cell_refinement FULLPROF
_computing_data_collection 'MAR345 image plate integration'
_computing_data_reduction FULLPROF
_computing_structure_refinement FULLPROF
_diffrn_ambient_temperature 293
_diffrn_detector Mar345
_diffrn_detector_type 'Image Plate'
_diffrn_measurement_device_type 2-circle
_diffrn_radiation_monochromator Si(111)
_diffrn_radiation_type synchrotron
_diffrn_radiation_wavelength 0.725633
_diffrn_source synchrotron
_exptl_absorpt_coefficient_mu 5.603
_exptl_crystal_density_diffrn 3.576
_exptl_crystal_F_000 964
_pd_char_colour black
_pd_char_particle_morphology 'nanometric particles'
_pd_instr_location 'Cristal beam line at SOLEIL'
_pd_meas_2theta_range_inc 0.010006
_pd_meas_2theta_range_max 34.99500
_pd_meas_2theta_range_min 0.02500
_pd_meas_number_of_points 3498
_pd_meas_scan_method step
_pd_proc_2theta_range_inc 0.010006
_pd_proc_2theta_range_max 35.0046
_pd_proc_2theta_range_min 0.0346
_pd_proc_info_excluded_regions 'below 4.7 and from 33.7 to 35.0'
_pd_proc_ls_background_function 'Linearly interpolated'
_pd_proc_ls_profile_function 'Thompson-Cox-Hastings pseudo-Voigt'
_pd_proc_ls_prof_R_factor 0.7571
_pd_proc_ls_prof_wR_expected 1.4109
_pd_proc_ls_prof_wR_factor 1.0972
_pd_proc_wavelength 0.725633
_pd_spec_mounting 'sealed capillarry'
_pd_spec_mount_mode transmission
_pd_spec_size_axial 10
_pd_spec_size_equat 0.5
_pd_spec_size_thick 0.5
_refine_ls_goodness_of_fit_all 0.777
_refine_ls_number_constraints 5
_refine_ls_number_parameters 103
_refine_ls_number_reflns 662
_refine_ls_number_restraints 12
_refine_ls_R_I_factor 1.3528
_refine_ls_shift/su_max 0.05
_cod_data_source_file ja503622y_si_002.cif
_cod_data_source_block Na2/3FePO4
_cod_depositor_comments 'Adding full bibliography for 4121998.cif.'
_cod_original_cell_volume 925.769(13)
_cod_database_code 4121998
_publcif_datablock.id {aa4dbab4-532c-4727-b889-a1672b10a1dc}

_pd_proc_ls_prof_cr_factor 4.2242
_pd_proc_ls_prof_cwr_factor 3.9046
_pd_proc_ls_prof_cwr_expected 5.0208
_pd_proc_ls_prof_chi2 0.6048
_pd_proc_ls_prof_echi2 0.6048

loop_
_symmetry_equiv_pos_as_xyz
x,y,z
-x+1/2,y+1/2,-z+1/2
-x,-y,-z
x+1/2,-y+1/2,z+1/2

loop_
_atom_site_label
_atom_site_fract_x
_atom_site_fract_y
_atom_site_fract_z
_atom_site_U_iso_or_equiv
_atom_site_occupancy
_atom_site_adp_type
_atom_site_type_symbol
Fe1 0.1503(4) 0.9687(16) 0.2151(6) 0.0056(5) 1.00000 Uiso Fe
Fe2 0.5077(4) 0.013(2) 0.7864(7) 0.0056(5) 1.00000 Uiso Fe
Fe3 0.8247(5) 1.0014(12) 0.2186(7) 0.0056(5) 1.00000 Uiso Fe
Na1 0.6598(7) 0.974(3) 0.5219(10) 0.012(2) 1.00000 Uiso Na
Na2 0.8427(10) 0.012(4) 0.5032(16) 0.012(2) 1.00000 Uiso Na
P1 0.2146(6) 0.4518(16) 0.3945(8) 0.0046(7) 1.00000 Uiso P
P2 0.4523(5) 0.5683(16) 0.6113(7) 0.0046(7) 1.00000 Uiso P
P3 0.8829(5) 0.4377(17) 0.3968(8) 0.0046(7) 1.00000 Uiso P
O1 0.2185(14) 0.751(2) 0.372(3) 0.00317 1.00000 Uiso O
O2 0.462(2) 0.260(2) 0.624(3) 0.00317 1.00000 Uiso O
O3 0.8755(18) 0.747(2) 0.393(2) 0.00317 1.00000 Uiso O
O4 0.0962(17) 0.131(4) 0.0360(11) 0.00317 1.00000 Uiso O
O5 0.5715(16) 0.829(4) 0.9611(13) 0.00317 1.00000 Uiso O
O6 0.7664(16) 0.144(6) 0.0377(13) 0.00317 1.00000 Uiso O
O7 0.1249(10) 0.311(5) 0.327(3) 0.00317 1.00000 Uiso O
O8 0.7537(16) 0.698(4) 0.687(2) 0.00317 1.00000 Uiso O
O9 0.7883(8) 0.334(4) 0.328(2) 0.00317 1.00000 Uiso O
O10 0.4083(19) 0.702(5) 0.678(3) 0.00317 1.00000 Uiso O
O11 0.4617(9) 0.287(4) 0.322(3) 0.00317 1.00000 Uiso O
O12 0.0710(17) 0.695(5) 0.667(3) 0.00317 1.00000 Uiso O

loop_
_atom_type_symbol
_atom_type_scat_Cromer_Mann_a1
_atom_type_scat_Cromer_Mann_b1
_atom_type_scat_Cromer_Mann_a2
_atom_type_scat_Cromer_Mann_b2
_atom_type_scat_Cromer_Mann_a3
_atom_type_scat_Cromer_Mann_b3
_atom_type_scat_Cromer_Mann_a4
_atom_type_scat_Cromer_Mann_b4
_atom_type_scat_Cromer_Mann_c
_atom_type_scat_dispersion_real
_atom_type_scat_dispersion_imag
_atom_type_scat_source
Fe 11.76950 4.76110 7.35730 0.30720 3.52220 15.35350 2.30450 76.88050 1.03690 0.30100 0.84500 International_Tables_for_Crystallography_Vol.C(1991)_Tables_6.1.1.4_and_6.1.1.5
Na 4.76260 3.28500 3.17360 8.84220 1.26740 0.31360 1.11280 129.42400 0.67600 0.03000 0.02500 International_Tables_for_Crystallography_Vol.C(1991)_Tables_6.1.1.4_and_6.1.1.5
P 6.43450 1.90670 4.17910 27.15700 1.78000 0.52600 1.49080 68.16450 1.11490 0.09000 0.09500 International_Tables_for_Crystallography_Vol.C(1991)_Tables_6.1.1.4_and_6.1.1.5
O 3.04850 13.27710 2.28680 5.70110 1.54630 0.32390 0.86700 32.90890 0.25080 0.00800 0.00600 International_Tables_for_Crystallography_Vol.C(1991)_Tables_6.1.1.4_and_6.1.1.5

loop_
_geom_angle_atom_site_label_1
_geom_angle_atom_site_label_2
_geom_angle_atom_site_label_3
_geom_angle_site_symmetry_1
_geom_angle_site_symmetry_3
_geom_angle
_geom_angle_publ_flag
O1 Na1 O10 3_676 3_676 90.97(85) no
O1 Na1 O2 3_676 3_666 167.30(84) no
O1 Na1 O4 3_676 4_565 81.03(67) no
O1 Na1 O8 3_676 . 78.09(88) no
O1 Na1 O6 3_676 2_655 91.94(76) no
O4 Na1 O8 4_565 . 128.30(92) no
O4 Na1 O6 4_565 2_655 162.52(110) no
O2 Na1 O4 3_666 4_565 98.72(68) no
O4 Na1 O10 4_565 3_676 61.88(74) no
O2 Na1 O10 3_666 3_676 77.90(92) no
O6 Na1 O10 2_655 3_676 102.55(90) no
O8 Na1 O10 . 3_676 162.52(97) no
O2 Na1 O6 3_666 2_655 84.64(70) no
O2 Na1 O8 3_666 . 111.13(91) no
O3 Na2 O5 1_545 2_646 99.60(97) no
O3 Na2 O7 1_545 3_656 95.11(98) no
O1 Na2 O3 3_666 1_545 167.96(109) no
O3 Na2 O6 1_545 2_645 83.28(88) no
O3 Na2 O9 1_545 . 89.32(91) no
O5 Na2 O9 2_646 . 67.46(82) no
O5 Na2 O7 2_646 3_656 119.13(116) no
O1 Na2 O5 3_666 2_646 92.43(96) no
O5 Na2 O6 2_646 2_645 176.94(133) no
O1 Na2 O7 3_666 3_656 78.63(95) no
O6 Na2 O7 2_645 3_656 61.38(87) no
O7 Na2 O9 3_656 . 171.12(117) no
O1 Na2 O6 3_666 2_645 84.70(81) no
O1 Na2 O9 3_666 . 95.59(83) no
O6 Na2 O9 2_645 . 111.70(98) no
O1 P1 O8 . 3_666 106.72(102) no
O6 P1 O8 4_455 3_666 109.69(111) no
O7 P1 O8 . 3_666 95.21(152) no
O1 P1 O7 . . 118.26(118) no
O1 P1 O6 . 4_455 116.01(113) no
O6 P1 O7 4_455 . 108.69(140) no
O2 P2 O10 . . 116.06(120) no
O4 P2 O10 2 . 111.01(137) no
O10 P2 O11 . 3_666 101.36(169) no
O2 P2 O4 . 2 106.38(107) no
O2 P2 O11 . 3_666 112.20(103) no
O4 P2 O11 2 3_666 109.81(136) no
O3 P3 O12 . 3_666 118.12(122) no
O9 P3 O12 . 3_666 109.47(161) no
O5 P3 O12 2_646 3_666 105.77(142) no
O3 P3 O5 . 2_646 111.46(100) no
O3 P3 O9 . . 104.65(108) no
O5 P3 O9 2_646 . 106.91(112) no
O7 Fe1 O11 1_565 2 88.48(93) no
O1 Fe1 O11 . 2 92.40(97) no
O8 Fe1 O11 3_676 2 148.60(97) no
O8 Fe1 O11 4_464 2 128.83(112) no
O4 Fe1 O11 1_565 2 92.93(111) no
O1 Fe1 O7 . 1_565 93.58(84) no
O7 Fe1 O8 1_565 3_676 60.21(84) no
O7 Fe1 O8 1_565 4_464 141.21(96) no
O4 Fe1 O7 1_565 1_565 100.86(90) no
O1 Fe1 O8 . 3_676 87.60(72) no
O1 Fe1 O8 . 4_464 76.73(80) no
O1 Fe1 O4 . 1_565 164.72(73) no
O8 Fe1 O8 3_676 4_464 81.68(100) no
O4 Fe1 O8 1_565 3_676 95.22(75) no
O4 Fe1 O8 1_565 4_464 88.80(98) no
O5 Fe2 O12 1_545 2_546 91.72(115) no
O7 Fe2 O12 4 2_546 122.36(131) no
O11 Fe2 O12 3_656 2_546 153.33(114) no
O2 Fe2 O12 . 2_546 89.69(102) no
O10 Fe2 O12 1_545 2_546 89.16(124) no
O5 Fe2 O7 1_545 4 88.10(112) no
O5 Fe2 O11 1_545 3_656 96.93(93) no
O2 Fe2 O5 . 1_545 168.28(75) no
O5 Fe2 O10 1_545 1_545 99.24(97) no
O7 Fe2 O11 4 3_656 83.25(99) no
O2 Fe2 O7 . 4 81.34(95) no
O7 Fe2 O10 4 1_545 147.58(116) no
O2 Fe2 O11 . 3_656 86.90(85) no
O10 Fe2 O11 1_545 3_656 64.60(93) no
O2 Fe2 O10 . 1_545 92.41(89) no
O6 Fe3 O10 1_565 4_564 88.00(117) no
O9 Fe3 O10 2_655 4_564 120.34(129) no
O9 Fe3 O10 1_565 4_564 154.09(104) no
O3 Fe3 O10 . 4_564 86.66(95) no
O10 Fe3 O12 4_564 3_676 88.33(117) no
O6 Fe3 O9 1_565 2_655 86.65(99) no
O6 Fe3 O9 1_565 1_565 102.02(79) no
O3 Fe3 O6 . 1_565 165.53(70) no
O6 Fe3 O12 1_565 3_676 103.97(98) no
O9 Fe3 O9 2_655 1_565 84.41(75) no
O3 Fe3 O9 . 2_655 84.47(81) no
O9 Fe3 O12 2_655 3_676 150.09(103) no
O3 Fe3 O9 . 1_565 88.47(64) no
O9 Fe3 O12 1_565 3_676 66.16(87) no
O3 Fe3 O12 . 3_676 89.31(84) no

loop_
_geom_bond_atom_site_label_1
_geom_bond_atom_site_label_2
_geom_bond_site_symmetry_2
_geom_bond_distance
_geom_bond_publ_flag
Na1 O4 4_565 2.3187(281) no
Na1 O8 . 2.2877(219) no
Na1 O1 3_676 2.3456(218) no
Na1 O6 2_655 2.4401(334) no
Na1 O10 3_676 2.6046(310) no
Na1 O2 3_666 2.3137(259) no
Na2 O5 2_646 2.0970(307) no
Na2 O3 1_545 2.1476(348) no
Na2 O9 . 2.4038(274) no
Na2 O6 2_645 2.5504(349) no
Na2 O1 3_666 2.5584(413) no
Na2 O7 3_656 2.4064(363) no
P1 O6 4_455 1.5481(173) no
P1 O7 . 1.5690(202) no
P1 O1 . 1.5096(150) no
P1 O8 3_666 1.5515(319) no
P2 O10 . 1.5395(419) no
P2 O2 . 1.5309(129) no
P2 O11 3_666 1.5259(174) no
P2 O4 2 1.5460(139) no
P3 O12 3_666 1.5407(402) no
P3 O3 . 1.5316(132) no
P3 O9 . 1.5701(159) no
P3 O5 2_646 1.5570(167) no
Fe1 O11 2 2.0610(212) no
Fe1 O7 1_565 2.3442(323) no
Fe1 O1 . 1.9593(245) no
Fe1 O8 3_676 2.2471(221) no
Fe1 O8 4_464 2.2347(322) no
Fe1 O4 1_565 2.0112(150) no
Fe2 O12 2_546 1.9989(382) no
Fe2 O5 1_545 2.0152(165) no
Fe2 O7 4 2.1210(231) no
Fe2 O11 3_656 2.2193(317) no
Fe2 O2 . 2.0738(283) no
Fe2 O10 1_545 2.2188(267) no
Fe3 O10 4_564 2.0797(398) no
Fe3 O6 1_565 1.9893(179) no
Fe3 O9 2_655 2.0167(184) no
Fe3 O9 1_565 2.3951(244) no
Fe3 O3 . 2.1937(199) no
Fe3 O12 3_676 2.2534(250) no
